data_4132569
loop_
_publ_author_name
'Yuan, Shuai'
'Zhang, Peng'
'Zhang, Liangliang'
'Garcia-Esparza, Angel T'
'Sokaras, Dimosthenis'
'Qin, Jun-Sheng'
'Feng, Liang'
'Day, Gregory S.'
'Chen, Wenmiao'
'Drake, Hannah F.'
'Elumalai, Palani'
'Madrahimov, Sherzod T.'
'Sun, Daofeng'
'Zhou, Hong-Cai'

_publ_section_title
;
 Exposed Equatorial Positions of Metal Centers via Sequential Ligand
 Elimination and Installation in MOFs.
;
_journal_issue 34
_journal_name_full 'Journal of the American Chemical Society'
_journal_page_first 10814
_journal_page_last 10819
_journal_paper_doi 10.1021/jacs.8b04886
_journal_volume 140
_journal_year 2018
_chemical_formula_moiety 'C16 H22 Cl2 Cu N2 O6 S2, 2(C2 H6 O S)'
_chemical_formula_sum 'C20 H34 Cl2 Cu N2 O8 S4'
_chemical_formula_weight 693.17
_space_group_crystal_system triclinic
_space_group_IT_number 2
_space_group_name_Hall '-P 1'
_space_group_name_H-M_alt 'P -1'
_atom_sites_solution_hydrogens geom
_atom_sites_solution_primary dual
_audit_creation_date 2018-05-04
_audit_creation_method
;
Olex2 1.2
(compiled 2018.04.26 svn.r3504 for OlexSys, GUI svn.r5492)
;
_cell_angle_alpha 71.8866(9)
_cell_angle_beta 83.9415(10)
_cell_angle_gamma 76.9365(10)
_cell_formula_units_Z 1
_cell_length_a 7.0833(3)
_cell_length_b 10.3708(5)
_cell_length_c 10.9549(5)
_cell_measurement_reflns_used 9898
_cell_measurement_temperature 100(2)
_cell_measurement_theta_max 78.747
_cell_measurement_theta_min 4.249
_cell_volume 744.53(6)
_computing_cell_refinement 'SAINT v8.37A (Bruker, 2015)'
_computing_data_reduction 'SAINT v8.37A (Bruker, 2015)'
_computing_molecular_graphics 'Olex2 (Dolomanov et al., 2009)'
_computing_publication_material 'Olex2 (Dolomanov et al., 2009)'
_computing_structure_refinement 'XL (Sheldrick, 2008)'
_computing_structure_solution 'ShelXT (Sheldrick, 2015)'
_diffrn_ambient_temperature 99.99
_diffrn_detector 'Bruker APEX2 area detector'
_diffrn_detector_area_resol_mean 7.9
_diffrn_detector_type 'CCD area detector'
_diffrn_measured_fraction_theta_full 0.907
_diffrn_measured_fraction_theta_max 0.977
_diffrn_measurement_device 'three-circle diffractometer'
_diffrn_measurement_device_type 'Bruker SMART APEX2 area detector'
_diffrn_measurement_method '\w and \f scans'
_diffrn_radiation_monochromator 'mirror optics'
_diffrn_radiation_probe x-ray
_diffrn_radiation_type CuK\a
_diffrn_radiation_wavelength 1.54184
_diffrn_reflns_av_R_equivalents 0.0295
_diffrn_reflns_av_unetI/netI 0.0252
_diffrn_reflns_Laue_measured_fraction_full 0.907
_diffrn_reflns_Laue_measured_fraction_max 0.977
_diffrn_reflns_limit_h_max 8
_diffrn_reflns_limit_h_min -8
_diffrn_reflns_limit_k_max 12
_diffrn_reflns_limit_k_min -12
_diffrn_reflns_limit_l_max 13
_diffrn_reflns_limit_l_min -13
_diffrn_reflns_number 11845
_diffrn_reflns_point_group_measured_fraction_full 0.907
_diffrn_reflns_point_group_measured_fraction_max 0.977
_diffrn_reflns_theta_full 26.000
_diffrn_reflns_theta_max 74.744
_diffrn_reflns_theta_min 4.249
_diffrn_source 'microfocus sealed X-ray tube'
_diffrn_source_type 'Incoatec I\ms'
_exptl_absorpt_coefficient_mu 5.699
_exptl_absorpt_correction_T_max 0.7538
_exptl_absorpt_correction_T_min 0.4581
_exptl_absorpt_correction_type multi-scan
_exptl_crystal_colour blue
_exptl_crystal_colour_primary blue
_exptl_crystal_density_diffrn 1.546
_exptl_crystal_description needle
_exptl_crystal_F_000 359
_exptl_crystal_size_max 0.08
_exptl_crystal_size_mid 0.05
_exptl_crystal_size_min 0.04
_refine_diff_density_max 0.454
_refine_diff_density_min -0.528
_refine_diff_density_rms 0.072
_refine_ls_extinction_method none
_refine_ls_goodness_of_fit_ref 1.081
_refine_ls_hydrogen_treatment constr
_refine_ls_matrix_type full
_refine_ls_number_parameters 174
_refine_ls_number_reflns 2989
_refine_ls_number_restraints 0
_refine_ls_restrained_S_all 1.081
_refine_ls_R_factor_all 0.0277
_refine_ls_R_factor_gt 0.0267
_refine_ls_shift/su_max 0.001
_refine_ls_shift/su_mean 0.000
_refine_ls_structure_factor_coef Fsqd
_refine_ls_weighting_details 'w=1/[\s^2^(Fo^2^)+(0.0418P)^2^+0.5316P] where P=(Fo^2^+2Fc^2^)/3'
_refine_ls_weighting_scheme calc
_refine_ls_wR_factor_gt 0.0728
_refine_ls_wR_factor_ref 0.0780
_reflns_Friedel_coverage 0.000
_reflns_number_gt 2901
_reflns_number_total 2989
_reflns_threshold_expression 'I > 2\s(I)'
_cod_data_source_file ja8b04886_si_002.cif
_cod_data_source_block CuINA2
_cod_database_code 4132569
_shelx_shelxl_version_number 2014/7
_shelx_space_group_comment
;
The symmetry employed for this shelxl refinement is uniquely defined
by the following loop, which should always be used as a source of
symmetry information in preference to the above space-group names.
They are only intended as comments.
;
_olex2_refinement_description
;
1. Fixed Uiso
 At 1.2 times of:
  All C(H) groups
 At 1.5 times of:
  All C(H,H,H) groups, All O(H) groups
2.a Aromatic/amide H refined with riding coordinates:
 C7(H7), C8(H8), C11(H11), C20(H20)
2.b Idealised Me refined as rotating group:
 C1AA(H1Aa,H1Ab,H1Ac), C3(H3a,H3b,H3c), C4(H4a,H4b,H4c), C5(H5a,H5b,H5c)
2.c Idealised tetrahedral OH refined as rotating group:
 O10(H10)
;
_olex2_submission_special_instructions 'No special instructions were received'

loop_
_space_group_symop_operation_xyz
'x, y, z'
'-x, -y, -z'

loop_
_atom_site_label
_atom_site_type_symbol
_atom_site_fract_x
_atom_site_fract_y
_atom_site_fract_z
_atom_site_U_iso_or_equiv
_atom_site_adp_type
_atom_site_occupancy
_atom_site_site_symmetry_order
_atom_site_calc_flag
_atom_site_refinement_flags_posn
_atom_site_refinement_flags_adp
_atom_site_refinement_flags_occupancy
Cu1 Cu 1.0000 0.0000 0.0000 0.01223(11) Uani 1 2 d S T P
Cl2 Cl 0.89347(6) -0.18782(4) -0.02738(3) 0.01517(11) Uani 1 1 d . . .
S3 S 1.32343(6) -0.13920(4) -0.21557(4) 0.01644(11) Uani 1 1 d . . .
S4 S 0.96400(6) 0.50869(4) -0.27197(4) 0.01691(11) Uani 1 1 d . . .
O2 O 1.25845(18) -0.02067(12) -0.15875(11) 0.0163(2) Uani 1 1 d . . .
O0AA O 0.52337(18) 0.37733(13) -0.56793(11) 0.0182(3) Uani 1 1 d . . .
C7 C 0.5052(2) 0.21215(17) -0.22260(15) 0.0144(3) Uani 1 1 d . . .
H7 H 0.3690 0.2211 -0.2076 0.017 Uiso 1 1 calc R . .
C8 C 0.7815(2) 0.26033(16) -0.36114(15) 0.0135(3) Uani 1 1 d . . .
H8 H 0.8375 0.3018 -0.4426 0.016 Uiso 1 1 calc R . .
O10 O 0.27572(19) 0.32175(16) -0.43154(11) 0.0259(3) Uani 1 1 d . . .
H10 H 0.2148 0.3470 -0.4996 0.039 Uiso 1 1 calc GR . .
C11 C 0.6309(2) 0.14198(16) -0.12378(15) 0.0139(3) Uani 1 1 d . . .
H11 H 0.5781 0.1018 -0.0408 0.017 Uiso 1 1 calc R . .
C13 C 0.5831(2) 0.26945(16) -0.34485(14) 0.0129(3) Uani 1 1 d . . .
C16 C 0.4581(2) 0.33068(17) -0.46000(15) 0.0146(3) Uani 1 1 d . . .
C20 C 0.8977(2) 0.18966(16) -0.25669(15) 0.0132(3) Uani 1 1 d . . .
H20 H 1.0337 0.1845 -0.2679 0.016 Uiso 1 1 calc R . .
N28 N 0.8240(2) 0.12821(14) -0.14006(12) 0.0124(3) Uani 1 1 d . . .
O1 O 0.91716(19) 0.64745(14) -0.37636(11) 0.0220(3) Uani 1 1 d . . .
C1AA C 1.1488(3) 0.52769(18) -0.18478(17) 0.0198(4) Uani 1 1 d . . .
H1AA H 1.2638 0.5415 -0.2415 0.030 Uiso 1 1 calc GR . .
H1AB H 1.1825 0.4440 -0.1122 0.030 Uiso 1 1 calc GR . .
H1AC H 1.1018 0.6080 -0.1527 0.030 Uiso 1 1 calc GR . .
C3 C 1.1717(3) -0.1028(2) -0.34774(17) 0.0232(4) Uani 1 1 d . . .
H3A H 1.0389 -0.1098 -0.3153 0.035 Uiso 1 1 calc GR . .
H3B H 1.2207 -0.1697 -0.3959 0.035 Uiso 1 1 calc GR . .
H3C H 1.1724 -0.0088 -0.4045 0.035 Uiso 1 1 calc GR . .
C4 C 0.7686(3) 0.5111(2) -0.15497(17) 0.0242(4) Uani 1 1 d . . .
H4A H 0.7545 0.5933 -0.1259 0.036 Uiso 1 1 calc GR . .
H4B H 0.7959 0.4275 -0.0815 0.036 Uiso 1 1 calc GR . .
H4C H 0.6482 0.5141 -0.1933 0.036 Uiso 1 1 calc GR . .
C5 C 1.5430(3) -0.1070(2) -0.30569(18) 0.0239(4) Uani 1 1 d . . .
H5A H 1.5186 -0.0140 -0.3673 0.036 Uiso 1 1 calc GR . .
H5B H 1.5883 -0.1759 -0.3522 0.036 Uiso 1 1 calc GR . .
H5C H 1.6424 -0.1136 -0.2469 0.036 Uiso 1 1 calc GR . .

loop_
_atom_site_aniso_label
_atom_site_aniso_U_11
_atom_site_aniso_U_22
_atom_site_aniso_U_33
_atom_site_aniso_U_23
_atom_site_aniso_U_13
_atom_site_aniso_U_12
Cu1 0.01558(19) 0.01047(17) 0.00886(17) 0.00018(12) -0.00369(13) -0.00189(13)
Cl2 0.0192(2) 0.01301(19) 0.01282(18) -0.00240(14) -0.00162(14) -0.00380(14)
S3 0.0208(2) 0.0138(2) 0.01345(19) -0.00351(15) -0.00112(15) -0.00172(15)
S4 0.0205(2) 0.0186(2) 0.01289(19) -0.00542(15) -0.00033(15) -0.00550(16)
O2 0.0207(6) 0.0160(6) 0.0117(5) -0.0045(4) 0.0004(4) -0.0025(5)
O0AA 0.0211(6) 0.0214(6) 0.0093(5) -0.0009(4) 0.0002(5) -0.0044(5)
C7 0.0170(8) 0.0145(7) 0.0109(7) -0.0028(6) 0.0006(6) -0.0033(6)
C8 0.0161(8) 0.0138(7) 0.0099(7) -0.0020(6) -0.0009(6) -0.0036(6)
O10 0.0157(6) 0.0463(8) 0.0095(5) 0.0010(5) -0.0034(5) -0.0059(6)
C11 0.0177(8) 0.0139(7) 0.0090(7) -0.0010(6) 0.0000(6) -0.0045(6)
C13 0.0169(8) 0.0108(7) 0.0097(7) -0.0015(6) -0.0023(6) -0.0016(6)
C16 0.0172(8) 0.0128(7) 0.0113(7) -0.0025(6) -0.0013(6) 0.0006(6)
C20 0.0123(8) 0.0139(7) 0.0124(7) -0.0019(6) -0.0017(6) -0.0027(6)
N28 0.0158(7) 0.0112(6) 0.0100(6) -0.0021(5) -0.0028(5) -0.0027(5)
O1 0.0210(6) 0.0297(7) 0.0118(6) 0.0017(5) -0.0046(5) -0.0074(5)
C1AA 0.0213(9) 0.0194(8) 0.0166(8) 0.0004(6) -0.0056(7) -0.0057(7)
C3 0.0255(10) 0.0281(10) 0.0195(8) -0.0120(7) -0.0034(7) -0.0041(8)
C4 0.0235(10) 0.0302(10) 0.0137(8) -0.0002(7) 0.0025(7) -0.0056(8)
C5 0.0242(10) 0.0253(9) 0.0227(9) -0.0111(7) 0.0043(7) -0.0027(7)

loop_
_atom_type_symbol
_atom_type_description
_atom_type_scat_dispersion_real
_atom_type_scat_dispersion_imag
_atom_type_scat_source
C C 0.0181 0.0091 'International Tables Vol C Tables 4.2.6.8 and 6.1.1.4'
H H 0.0000 0.0000 'International Tables Vol C Tables 4.2.6.8 and 6.1.1.4'
Cl Cl 0.3639 0.7018 'International Tables Vol C Tables 4.2.6.8 and 6.1.1.4'
Cu Cu -1.9646 0.5888 'International Tables Vol C Tables 4.2.6.8 and 6.1.1.4'
N N 0.0311 0.0180 'International Tables Vol C Tables 4.2.6.8 and 6.1.1.4'
O O 0.0492 0.0322 'International Tables Vol C Tables 4.2.6.8 and 6.1.1.4'
S S 0.3331 0.5567 'International Tables Vol C Tables 4.2.6.8 and 6.1.1.4'

loop_
_geom_angle_atom_site_label_1
_geom_angle_atom_site_label_2
_geom_angle_atom_site_label_3
_geom_angle
_geom_angle_site_symmetry_1
_geom_angle_site_symmetry_3
Cl2 Cu1 Cl2 180.0 . 2_755
Cl2 Cu1 O2 89.41(3) . 2_755
Cl2 Cu1 O2 90.59(3) 2_755 2_755
Cl2 Cu1 O2 89.41(3) 2_755 .
Cl2 Cu1 O2 90.59(3) . .
O2 Cu1 O2 180.0 . 2_755
N28 Cu1 Cl2 91.21(4) 2_755 .
N28 Cu1 Cl2 88.79(4) . .
N28 Cu1 Cl2 88.79(4) 2_755 2_755
N28 Cu1 Cl2 91.21(4) . 2_755
N28 Cu1 O2 89.68(5) . .
N28 Cu1 O2 89.68(5) 2_755 2_755
N28 Cu1 O2 90.32(5) . 2_755
N28 Cu1 O2 90.32(5) 2_755 .
N28 Cu1 N28 180.0 . 2_755
O2 S3 C3 106.40(8) . .
O2 S3 C5 104.71(8) . .
C3 S3 C5 98.19(9) . .
O1 S4 C1AA 104.21(8) . .
O1 S4 C4 105.65(8) . .
C1AA S4 C4 99.29(9) . .
S3 O2 Cu1 126.50(7) . .
C11 C7 H7 120.7 . .
C11 C7 C13 118.51(15) . .
C13 C7 H7 120.7 . .
C13 C8 H8 120.5 . .
C13 C8 C20 119.03(14) . .
C20 C8 H8 120.5 . .
C16 O10 H10 109.5 . .
C7 C11 H11 118.6 . .
N28 C11 C7 122.84(14) . .
N28 C11 H11 118.6 . .
C7 C13 C16 121.36(15) . .
C8 C13 C7 118.89(15) . .
C8 C13 C16 119.59(14) . .
O0AA C16 O10 124.50(16) . .
O0AA C16 C13 122.62(16) . .
O10 C16 C13 112.80(14) . .
C8 C20 H20 118.9 . .
N28 C20 C8 122.24(15) . .
N28 C20 H20 118.9 . .
C11 N28 Cu1 120.54(10) . .
C11 N28 C20 118.35(14) . .
C20 N28 Cu1 120.70(11) . .
S4 C1AA H1AA 109.5 . .
S4 C1AA H1AB 109.5 . .
S4 C1AA H1AC 109.5 . .
H1AA C1AA H1AB 109.5 . .
H1AA C1AA H1AC 109.5 . .
H1AB C1AA H1AC 109.5 . .
S3 C3 H3A 109.5 . .
S3 C3 H3B 109.5 . .
S3 C3 H3C 109.5 . .
H3A C3 H3B 109.5 . .
H3A C3 H3C 109.5 . .
H3B C3 H3C 109.5 . .
S4 C4 H4A 109.5 . .
S4 C4 H4B 109.5 . .
S4 C4 H4C 109.5 . .
H4A C4 H4B 109.5 . .
H4A C4 H4C 109.5 . .
H4B C4 H4C 109.5 . .
S3 C5 H5A 109.5 . .
S3 C5 H5B 109.5 . .
S3 C5 H5C 109.5 . .
H5A C5 H5B 109.5 . .
H5A C5 H5C 109.5 . .
H5B C5 H5C 109.5 . .

loop_
_geom_bond_atom_site_label_1
_geom_bond_atom_site_label_2
_geom_bond_distance
_geom_bond_site_symmetry_2
Cu1 Cl2 2.3514(4) .
Cu1 Cl2 2.3514(4) 2_755
Cu1 O2 2.4092(11) 2_755
Cu1 O2 2.4092(11) .
Cu1 N28 2.0155(13) 2_755
Cu1 N28 2.0155(13) .
S3 O2 1.5066(12) .
S3 C3 1.7886(19) .
S3 C5 1.7920(19) .
S4 O1 1.5263(13) .
S4 C1AA 1.7780(18) .
S4 C4 1.7857(18) .
O0AA C16 1.215(2) .
C7 H7 0.9500 .
C7 C11 1.384(2) .
C7 C13 1.396(2) .
C8 H8 0.9500 .
C8 C13 1.383(2) .
C8 C20 1.389(2) .
O10 H10 0.8400 .
O10 C16 1.314(2) .
C11 H11 0.9500 .
C11 N28 1.341(2) .
C13 C16 1.504(2) .
C20 H20 0.9500 .
C20 N28 1.347(2) .
C1AA H1AA 0.9800 .
C1AA H1AB 0.9800 .
C1AA H1AC 0.9800 .
C3 H3A 0.9800 .
C3 H3B 0.9800 .
C3 H3C 0.9800 .
C4 H4A 0.9800 .
C4 H4B 0.9800 .
C4 H4C 0.9800 .
C5 H5A 0.9800 .
C5 H5B 0.9800 .
C5 H5C 0.9800 .

loop_
_geom_torsion_atom_site_label_1
_geom_torsion_atom_site_label_2
_geom_torsion_atom_site_label_3
_geom_torsion_atom_site_label_4
_geom_torsion
C7 C11 N28 Cu1 -170.30(12)
C7 C11 N28 C20 2.4(2)
C7 C13 C16 O0AA -177.70(16)
C7 C13 C16 O10 -0.8(2)
C8 C13 C16 O0AA -2.5(2)
C8 C13 C16 O10 174.49(15)
C8 C20 N28 Cu1 169.46(12)
C8 C20 N28 C11 -3.2(2)
C11 C7 C13 C8 -3.4(2)
C11 C7 C13 C16 171.93(15)
C13 C7 C11 N28 0.9(2)
C13 C8 C20 N28 0.7(2)
C20 C8 C13 C7 2.6(2)
C20 C8 C13 C16 -172.78(14)
C3 S3 O2 Cu1 85.93(10)
C5 S3 O2 Cu1 -170.73(9)
